data_4134136
loop_
_publ_author_name
'Gumerova, Nadiia I.'
'Roller, Alexander'
'Giester, Gerald'
'Krzystek, J.'
'Cano, Joan'
'Rompel, Annette'

_publ_section_title
;
 Incorporation of Cr<sup>III</sup> into a Keggin Polyoxometalate as a
 Chemical Strategy to Stabilize a Labile {Cr<sup>III</sup>O<sub>4</sub>}
 Tetrahedral Conformation and Promote Unattended Single-Ion Magnet
 Properties.
;
_journal_name_full 'Journal of the American Chemical Society'
_journal_paper_doi 10.1021/jacs.9b12797
_journal_year 2020
_chemical_formula_moiety 'Cr0.6 O40 W12'
_chemical_formula_sum 'Cr0.6 O40 W12'
_chemical_formula_weight 2877.40
_chemical_name_common 'alpha dodecatungstochromate(III)'
_space_group_crystal_system monoclinic
_space_group_IT_number 12
_space_group_name_Hall '-C 2y'
_space_group_name_H-M_alt 'C 1 2/m 1'
_atom_sites_solution_primary dual
_audit_creation_date 2019-05-02
_audit_creation_method
;
Olex2 1.2
(compiled 2018.05.29 svn.r3508 for OlexSys, GUI svn.r5506)
;
_cell_angle_alpha 90
_cell_angle_beta 98.788(2)
_cell_angle_gamma 90
_cell_formula_units_Z 2
_cell_length_a 15.0892(6)
_cell_length_b 21.1101(6)
_cell_length_c 13.0805(4)
_cell_measurement_reflns_used 9957
_cell_measurement_temperature 104(2)
_cell_measurement_theta_max 72.588
_cell_measurement_theta_min 6.850
_cell_volume 4117.7(2)
_computing_cell_refinement 'SAINT V8.38A (?, 2016)'
_computing_data_reduction 'SAINT V8.38A (?, 2016)'
_computing_molecular_graphics 'Olex2 (Dolomanov et al., 2009)'
_computing_publication_material 'Olex2 (Dolomanov et al., 2009)'
_computing_structure_refinement 'XL (Sheldrick, 2008)'
_computing_structure_solution 'XT (Sheldrick, 2015)'
_diffrn_ambient_temperature 103.8
_diffrn_measured_fraction_theta_full 0.990
_diffrn_measured_fraction_theta_max 0.990
_diffrn_measurement_device_type 'Bruker APEX-II CCD'
_diffrn_measurement_method '\f and \w scans'
_diffrn_radiation_probe x-ray
_diffrn_radiation_type CuK\a
_diffrn_radiation_wavelength 1.54178
_diffrn_reflns_av_R_equivalents 0.1363
_diffrn_reflns_av_unetI/netI 0.0562
_diffrn_reflns_Laue_measured_fraction_full 0.990
_diffrn_reflns_Laue_measured_fraction_max 0.990
_diffrn_reflns_limit_h_max 17
_diffrn_reflns_limit_h_min -17
_diffrn_reflns_limit_k_max 24
_diffrn_reflns_limit_k_min -24
_diffrn_reflns_limit_l_max 15
_diffrn_reflns_limit_l_min -15
_diffrn_reflns_number 29032
_diffrn_reflns_point_group_measured_fraction_full 0.990
_diffrn_reflns_point_group_measured_fraction_max 0.990
_diffrn_reflns_theta_full 65.084
_diffrn_reflns_theta_max 65.083
_diffrn_reflns_theta_min 6.384
_diffrn_source 'sealed X-ray tube'
_diffrn_standards_number 0
_exptl_absorpt_coefficient_mu 31.112
_exptl_absorpt_correction_T_max 0.4245
_exptl_absorpt_correction_T_min 0.0554
_exptl_absorpt_correction_type multi-scan
_exptl_absorpt_process_details
;   
SADABS-2016/2 (Bruker,2016/2) was used for absorption correction.
wR2(int) was 0.1019 before and 0.0733 after correction.
The Ratio of minimum to maximum transmission is 0.3230.
The \l/2 correction factor is Not present.
;
_exptl_crystal_colour yellow
_exptl_crystal_colour_primary yellow
_exptl_crystal_density_diffrn 2.321
_exptl_crystal_description block
_exptl_crystal_F_000 2445
_exptl_crystal_recrystallization_method 'crystallization from aqueous solution'
_exptl_crystal_size_max 0.2
_exptl_crystal_size_mid 0.09
_exptl_crystal_size_min 0.05
_refine_diff_density_max 2.113
_refine_diff_density_min -2.944
_refine_diff_density_rms 0.255
_refine_ls_extinction_method none
_refine_ls_goodness_of_fit_ref 1.086
_refine_ls_hydrogen_treatment undef
_refine_ls_matrix_type full
_refine_ls_number_parameters 141
_refine_ls_number_reflns 3593
_refine_ls_number_restraints 18
_refine_ls_restrained_S_all 1.091
_refine_ls_R_factor_all 0.0724
_refine_ls_R_factor_gt 0.0666
_refine_ls_shift/su_max 0.001
_refine_ls_shift/su_mean 0.000
_refine_ls_structure_factor_coef Fsqd
_refine_ls_weighting_details 'w=1/[\s^2^(Fo^2^)+(0.0750P)^2^+145.1705P] where P=(Fo^2^+2Fc^2^)/3'
_refine_ls_weighting_scheme calc
_refine_ls_wR_factor_gt 0.1802
_refine_ls_wR_factor_ref 0.1857
_reflns_Friedel_coverage 0.000
_reflns_number_gt 3148
_reflns_number_total 3593
_reflns_threshold_expression 'I > 2\s(I)'
_cod_data_source_file ja9b12797_si_003.cif
_cod_data_source_block nagucr127_c2m
_cod_original_formula_sum 'Cr0.60 O40 W12'
_cod_database_code 4134136
_shelx_space_group_comment
;
The symmetry employed for this shelxl refinement is uniquely defined
by the following loop, which should always be used as a source of
symmetry information in preference to the above space-group names.
They are only intended as comments.
;
_shelx_estimated_absorpt_t_max 0.166
_shelx_estimated_absorpt_t_min 0.166

loop_
_space_group_symop_operation_xyz
'x, y, z'
'-x, y, -z'
'x+1/2, y+1/2, z'
'-x+1/2, y+1/2, -z'
'-x, -y, -z'
'x, -y, z'
'-x+1/2, -y+1/2, -z'
'x+1/2, -y+1/2, z'

loop_
_atom_site_label
_atom_site_type_symbol
_atom_site_fract_x
_atom_site_fract_y
_atom_site_fract_z
_atom_site_U_iso_or_equiv
_atom_site_adp_type
_atom_site_occupancy
_atom_site_site_symmetry_order
_atom_site_calc_flag
_atom_site_refinement_flags_posn
_atom_site_refinement_flags_adp
_atom_site_refinement_flags_occupancy
_atom_site_disorder_assembly
_atom_site_disorder_group
W1 W 0.28924(6) 0.500000 0.34306(8) 0.0605(3) Uani 1 2 d S T P . .
W2 W 0.32160(5) 0.58360(4) 0.58033(6) 0.0696(3) Uani 1 1 d . . . . .
W3 W 0.500000 0.66737(6) 0.500000 0.0810(4) Uani 1 2 d S T P . .
W4 W 0.53236(5) 0.58326(4) 0.73561(5) 0.0685(3) Uani 1 1 d . . . . .
Cr1 Cr 0.500000 0.500000 0.500000 0.0417(14) Uani 0.6 4 d S T P . .
O1 O 0.3456(9) 0.4375(6) 0.2692(13) 0.098(4) Uani 1 1 d . . . . .
O2 O 0.1841(10) 0.500000 0.2762(17) 0.089(6) Uani 1 2 d S T P A .
O5 O 0.2688(13) 0.5623(7) 0.4399(12) 0.110(5) Uani 1 1 d . U . . .
O6 O 0.301(2) 0.500000 0.6197(14) 0.126(10) Uani 1 2 d S T P A .
O7 O 0.2357(8) 0.6232(6) 0.6173(10) 0.080(3) Uani 1 1 d . . . . .
O8 O 0.3814(8) 0.6488(8) 0.5241(11) 0.111(5) Uani 1 1 d . . . . .
O9 O 0.4087(11) 0.5880(8) 0.7056(13) 0.113(5) Uani 1 1 d . U . . .
O11 O 0.5199(13) 0.500000 0.7858(17) 0.095(6) Uani 1 2 d S T P A .
O12 O 0.5464(10) 0.6249(7) 0.8494(11) 0.099(4) Uani 1 1 d . . . . .
O13 O 0.5421(8) 0.6486(9) 0.6393(11) 0.114(6) Uani 1 1 d . . . . .
O14 O 0.500000 0.7495(10) 0.500000 0.105(7) Uani 1 2 d S T P A .
O3 O 0.4467(15) 0.500000 0.3859(18) 0.048(6) Uani 0.5 2 d S T P A 3
O10 O 0.4755(12) 0.5665(8) 0.5658(12) 0.047(4) Uani 0.5 1 d . . . A 1
O4 O 0.3907(16) 0.500000 0.495(2) 0.050(6) Uani 0.5 2 d S TU P A 2

loop_
_atom_site_aniso_label
_atom_site_aniso_U_11
_atom_site_aniso_U_22
_atom_site_aniso_U_33
_atom_site_aniso_U_23
_atom_site_aniso_U_13
_atom_site_aniso_U_12
W1 0.0462(5) 0.0661(6) 0.0613(6) 0.000 -0.0168(4) 0.000
W2 0.0574(5) 0.0777(6) 0.0746(5) 0.0029(4) 0.0131(4) 0.0209(3)
W3 0.0728(7) 0.0609(7) 0.1003(9) 0.000 -0.0156(6) 0.000
W4 0.0648(5) 0.0823(6) 0.0539(4) -0.0138(3) -0.0057(3) 0.0009(4)
Cr1 0.043(3) 0.049(4) 0.035(3) 0.000 0.010(3) 0.000
O1 0.084(8) 0.061(7) 0.152(13) 0.013(8) 0.032(8) -0.005(6)
O2 0.038(7) 0.068(10) 0.148(17) 0.000 -0.026(9) 0.000
O5 0.151(9) 0.089(7) 0.091(7) 0.009(6) 0.015(7) 0.002(7)
O6 0.25(3) 0.065(11) 0.056(10) 0.000 0.013(14) 0.000
O7 0.074(7) 0.071(7) 0.097(8) -0.003(6) 0.014(6) 0.027(6)
O8 0.063(7) 0.152(14) 0.104(10) 0.066(10) -0.030(7) -0.016(8)
O9 0.092(7) 0.127(9) 0.118(8) 0.039(7) 0.008(6) -0.009(7)
O11 0.081(12) 0.096(13) 0.114(15) 0.000 0.036(11) 0.000
O12 0.110(10) 0.081(8) 0.110(10) -0.043(8) 0.030(8) -0.018(8)
O13 0.043(6) 0.183(16) 0.108(10) 0.063(10) -0.015(6) -0.018(8)
O14 0.110(15) 0.078(12) 0.111(15) 0.000 -0.034(12) 0.000
O3 0.036(12) 0.054(14) 0.047(13) 0.000 -0.019(10) 0.000
O10 0.052(10) 0.044(9) 0.042(9) -0.004(7) -0.006(7) 0.012(8)
O4 0.046(9) 0.044(9) 0.058(9) 0.000 -0.001(7) 0.000

loop_
_atom_type_symbol
_atom_type_description
_atom_type_scat_dispersion_real
_atom_type_scat_dispersion_imag
_atom_type_scat_source
Cr Cr -0.1635 2.4439 'International Tables Vol C Tables 4.2.6.8 and 6.1.1.4'
O O 0.0492 0.0322 'International Tables Vol C Tables 4.2.6.8 and 6.1.1.4'
W W -5.4734 5.5774 'International Tables Vol C Tables 4.2.6.8 and 6.1.1.4'

loop_
_geom_angle_atom_site_label_1
_geom_angle_atom_site_label_2
_geom_angle_atom_site_label_3
_geom_angle
_geom_angle_site_symmetry_1
_geom_angle_site_symmetry_3
O1 W1 O1 87.3(8) . 6_565
O1 W1 O3 67.0(6) . .
O1 W1 O3 67.0(6) 6_565 .
O1 W1 O4 98.5(7) 6_565 .
O1 W1 O4 98.5(7) . .
O2 W1 O1 101.2(7) . 6_565
O2 W1 O1 101.2(7) . .
O2 W1 O5 96.4(8) . .
O2 W1 O5 96.4(8) . 6_565
O2 W1 O3 162.9(10) . .
O2 W1 O4 152.7(10) . .
O5 W1 O1 162.5(7) 6_565 6_565
O5 W1 O1 89.4(6) . 6_565
O5 W1 O1 89.4(6) 6_565 .
O5 W1 O1 162.5(7) . .
O5 W1 O5 88.6(9) . 6_565
O5 W1 O3 95.9(7) 6_565 .
O5 W1 O3 95.9(7) . .
O5 W1 O4 65.0(7) 6_565 .
O5 W1 O4 65.0(7) . .
O5 W2 O9 159.7(8) . .
O5 W2 O10 98.8(7) . .
O5 W2 O4 62.4(8) . .
O6 W2 O5 88.9(8) . .
O6 W2 O9 86.1(9) . .
O6 W2 O10 94.7(11) . .
O6 W2 O4 62.6(9) . .
O7 W2 O5 99.5(7) . .
O7 W2 O6 102.9(10) . .
O7 W2 O8 100.9(7) . .
O7 W2 O9 100.8(7) . .
O7 W2 O10 154.7(6) . .
O7 W2 O4 155.3(7) . .
O8 W2 O5 87.2(7) . .
O8 W2 O6 156.2(11) . .
O8 W2 O9 89.5(6) . .
O8 W2 O10 62.8(6) . .
O8 W2 O4 95.1(8) . .
O9 W2 O10 62.1(6) . .
O9 W2 O4 98.1(8) . .
O8 W3 O8 156.2(11) 2_656 .
O8 W3 O10 63.1(6) 2_656 2_656
O8 W3 O10 63.1(6) . .
O8 W3 O10 94.5(7) . 2_656
O8 W3 O10 94.5(7) 2_656 .
O13 W3 O8 89.0(5) 2_656 2_656
O13 W3 O8 86.0(6) 2_656 .
O13 W3 O8 89.0(5) . .
O13 W3 O8 86.0(6) . 2_656
O13 W3 O13 155.7(12) . 2_656
O13 W3 O10 96.6(7) 2_656 .
O13 W3 O10 60.1(7) . .
O13 W3 O10 96.6(7) . 2_656
O13 W3 O10 60.1(7) 2_656 2_656
O14 W3 O8 101.9(5) . .
O14 W3 O8 101.9(5) . 2_656
O14 W3 O13 102.2(6) . 2_656
O14 W3 O13 102.2(6) . .
O14 W3 O10 155.1(4) . 2_656
O14 W3 O10 155.1(4) . .
O10 W3 O10 49.7(8) 2_656 .
O1 W4 O3 65.6(7) 5_666 5_666
O1 W4 O10 98.8(7) 5_666 .
O9 W4 O1 162.8(8) . 5_666
O9 W4 O11 88.5(8) . .
O9 W4 O13 89.8(6) . .
O9 W4 O3 97.4(8) . 5_666
O9 W4 O10 65.5(7) . .
O11 W4 O1 86.9(7) . 5_666
O11 W4 O3 65.4(7) . 5_666
O11 W4 O10 98.6(8) . .
O12 W4 O1 98.9(7) . 5_666
O12 W4 O9 98.2(8) . .
O12 W4 O11 100.4(8) . .
O12 W4 O13 101.1(8) . .
O12 W4 O3 158.6(7) . 5_666
O12 W4 O10 154.5(7) . .
O13 W4 O1 88.4(6) . 5_666
O13 W4 O11 158.4(8) . .
O13 W4 O3 93.5(7) . 5_666
O13 W4 O10 61.4(7) . .
O10 W4 O3 46.9(6) . 5_666
O3 Cr1 O3 180.0(15) 5_666 .
O3 Cr1 O4 113.5(13) . 5_666
O3 Cr1 O4 66.5(13) 5_666 5_666
O10 Cr1 O10 180.0(7) 2_656 6_565
O10 Cr1 O10 109.8(12) 5_666 2_656
O10 Cr1 O10 180.0 . 5_666
O10 Cr1 O10 70.2(12) 5_666 6_565
O10 Cr1 O10 109.8(12) . 6_565
O10 Cr1 O10 70.2(12) . 2_656
O4 Cr1 O4 180.0 5_666 .
W4 O1 W1 133.2(8) 5_666 .
W1 O5 W2 135.4(10) . .
W2 O6 W2 140.1(14) . 6_565
W2 O8 W3 138.0(8) . .
W4 O9 W2 135.1(10) . .
W4 O11 W4 136.0(11) 6_565 .
W3 O13 W4 138.7(10) . .
W1 O3 W4 94.1(6) . 5_666
W1 O3 W4 94.1(6) . 2_656
W4 O3 W4 93.0(9) 5_666 2_656
Cr1 O3 W1 124.9(14) . .
Cr1 O3 W4 121.3(7) . 5_666
Cr1 O3 W4 121.3(7) . 2_656
W3 O10 W2 95.8(6) . .
W4 O10 W2 97.1(6) . .
W4 O10 W3 99.1(6) . .
Cr1 O10 W2 116.8(9) . .
Cr1 O10 W3 120.0(9) . .
Cr1 O10 W4 122.5(8) . .
W1 O4 W2 96.9(7) . .
W1 O4 W2 96.9(7) . 6_565
W2 O4 W2 94.2(9) . 6_565
Cr1 O4 W1 124.2(14) . .
Cr1 O4 W2 119.1(8) . 6_565
Cr1 O4 W2 119.1(8) . .

loop_
_geom_bond_atom_site_label_1
_geom_bond_atom_site_label_2
_geom_bond_distance
_geom_bond_site_symmetry_2
W1 O1 1.910(14) .
W1 O1 1.910(14) 6_565
W1 O2 1.691(14) .
W1 O5 1.885(16) 6_565
W1 O5 1.885(16) .
W1 O3 2.36(2) .
W1 O4 2.32(2) .
W2 O5 1.939(16) .
W2 O6 1.877(8) .
W2 O7 1.675(11) .
W2 O8 1.857(14) .
W2 O9 1.940(17) .
W2 O10 2.386(18) .
W2 O4 2.409(18) .
W3 O8 1.906(13) .
W3 O8 1.906(13) 2_656
W3 O13 1.878(13) 2_656
W3 O13 1.878(13) .
W3 O14 1.73(2) .
W3 O10 2.347(18) .
W3 O10 2.347(18) 2_656
W4 O1 1.903(14) 5_666
W4 O9 1.849(16) .
W4 O11 1.896(7) .
W4 O12 1.714(12) .
W4 O13 1.889(14) .
W4 O3 2.423(18) 5_666
W4 O10 2.284(16) .
Cr1 O3 1.58(2) .
Cr1 O3 1.58(2) 5_666
Cr1 O10 1.716(16) 6_565
Cr1 O10 1.716(16) 2_656
Cr1 O10 1.716(16) 5_666
Cr1 O10 1.716(16) .
Cr1 O4 1.64(2) 5_666
Cr1 O4 1.64(2) .

loop_
_smtbx_masks_void_nr
_smtbx_masks_void_average_x
_smtbx_masks_void_average_y
_smtbx_masks_void_average_z
_smtbx_masks_void_volume
_smtbx_masks_void_count_electrons
1 -0.810 -0.673 -0.554 2635.0 483.1
